data_7126495
loop_
_publ_author_name
'Zhang, Wei'
'Lin, Jin-Hong'
'Zhang, Pengfei'
'Xiao, Ji-Chang'

_publ_section_title
;
 A convenient reagent for the conversion of aldoximes into nitriles and
 isonitriles.
;
_journal_issue 46
_journal_name_full 'Chemical communications (Cambridge, England)'
_journal_page_first 6221
_journal_page_last 6224
_journal_paper_doi 10.1039/d0cc00188k
_journal_volume 56
_journal_year 2020
_chemical_formula_moiety 'C4 H2 F3 N3 O4 S'
_chemical_formula_sum 'C4 H2 F3 N3 O4 S'
_chemical_formula_weight 245.15
_space_group_crystal_system monoclinic
_space_group_IT_number 14
_space_group_name_Hall '-P 2ybc'
_space_group_name_H-M_alt 'P 1 21/c 1'
_atom_sites_solution_hydrogens geom
_atom_sites_solution_primary dual
_audit_creation_date 2020-04-01
_audit_creation_method
;
Olex2 1.2
(compiled 2018.05.29 svn.r3508 for OlexSys, GUI svn.r5506)
;
_audit_update_record
;
2020-04-13 deposited with the CCDC.	2020-05-05 downloaded from the CCDC.
;
_cell_angle_alpha 90
_cell_angle_beta 101.199(4)
_cell_angle_gamma 90
_cell_formula_units_Z 4
_cell_length_a 12.0715(9)
_cell_length_b 5.7257(4)
_cell_length_c 12.5111(10)
_cell_measurement_reflns_used 6657
_cell_measurement_temperature 170(2)
_cell_measurement_theta_max 54.76
_cell_measurement_theta_min 3.25
_cell_volume 848.27(11)
_computing_cell_refinement 'SAINT v8.37A (Bruker, 2015)'
_computing_data_reduction 'SAINT v8.37A (Bruker, 2015)'
_computing_molecular_graphics 'Olex2 (Dolomanov et al., 2009)'
_computing_publication_material 'Olex2 (Dolomanov et al., 2009)'
_computing_structure_refinement 'ShelXL (Sheldrick, 2015)'
_computing_structure_solution 'ShelXT (Sheldrick, 2015)'
_diffrn_ambient_temperature 169.97
_diffrn_measured_fraction_theta_full 0.995
_diffrn_measured_fraction_theta_max 0.995
_diffrn_measurement_device_type 'Bruker D8 Venture'
_diffrn_measurement_method '\f and \w scans'
_diffrn_radiation_type GaK\a
_diffrn_radiation_wavelength 1.34139
_diffrn_reflns_av_R_equivalents 0.0713
_diffrn_reflns_av_unetI/netI 0.0531
_diffrn_reflns_Laue_measured_fraction_full 0.995
_diffrn_reflns_Laue_measured_fraction_max 0.995
_diffrn_reflns_limit_h_max 14
_diffrn_reflns_limit_h_min -14
_diffrn_reflns_limit_k_max 6
_diffrn_reflns_limit_k_min -6
_diffrn_reflns_limit_l_max 15
_diffrn_reflns_limit_l_min -15
_diffrn_reflns_number 7322
_diffrn_reflns_point_group_measured_fraction_full 0.995
_diffrn_reflns_point_group_measured_fraction_max 0.995
_diffrn_reflns_theta_full 53.594
_diffrn_reflns_theta_max 54.921
_diffrn_reflns_theta_min 3.247
_diffrn_standards_number 0
_exptl_absorpt_coefficient_mu 2.610
_exptl_absorpt_correction_T_max 0.7508
_exptl_absorpt_correction_T_min 0.4228
_exptl_absorpt_correction_type multi-scan
_exptl_absorpt_process_details
'SADABS-2016/2 (Bruker,2016/2) was used for absorption correction. wR2(int) was 0.1849 before and 0.1132 after correction. The Ratio of minimum to maximum transmission is 0.5631. The \l/2 correction factor is Not present.'
_exptl_crystal_colour colourless
_exptl_crystal_density_diffrn 1.920
_exptl_crystal_description block
_exptl_crystal_F_000 488
_exptl_crystal_size_max 0.08
_exptl_crystal_size_mid 0.06
_exptl_crystal_size_min 0.06
_refine_diff_density_max 0.644
_refine_diff_density_min -0.835
_refine_diff_density_rms 0.163
_refine_ls_extinction_method none
_refine_ls_goodness_of_fit_ref 1.131
_refine_ls_hydrogen_treatment constr
_refine_ls_matrix_type full
_refine_ls_number_parameters 136
_refine_ls_number_reflns 1595
_refine_ls_number_restraints 0
_refine_ls_restrained_S_all 1.131
_refine_ls_R_factor_all 0.0603
_refine_ls_R_factor_gt 0.0589
_refine_ls_shift/su_max 0.000
_refine_ls_shift/su_mean 0.000
_refine_ls_structure_factor_coef Fsqd
_refine_ls_weighting_details 'w=1/[\s^2^(Fo^2^)+(0.0986P)^2^+0.2799P] where P=(Fo^2^+2Fc^2^)/3'
_refine_ls_weighting_scheme calc
_refine_ls_wR_factor_gt 0.1458
_refine_ls_wR_factor_ref 0.1481
_reflns_Friedel_coverage 0.000
_reflns_number_gt 1513
_reflns_number_total 1595
_reflns_threshold_expression 'I > 2\s(I)'
_cod_data_source_file d0cc00188k2.cif
_cod_data_source_block mj20105_0m
_cod_depositor_comments 'Adding full bibliography for 7126495.cif.'
_cod_database_code 7126495
_shelx_shelxl_version_number 2016/6
_shelx_space_group_comment
;
The symmetry employed for this shelxl refinement is uniquely defined
by the following loop, which should always be used as a source of
symmetry information in preference to the above space-group names.
They are only intended as comments.
;
_shelx_estimated_absorpt_t_max 0.859
_shelx_estimated_absorpt_t_min 0.818
_olex2_refinement_description
;
1. Fixed Uiso
 At 1.2 times of:
  All C(H) groups
2.a Aromatic/amide H refined with riding coordinates:
 C1(H1), C3(H3)
;
_olex2_submission_special_instructions 'No special instructions were received'

loop_
_space_group_symop_operation_xyz
'x, y, z'
'-x, y+1/2, -z+1/2'
'-x, -y, -z'
'x, -y-1/2, z-1/2'

loop_
_atom_site_label
_atom_site_type_symbol
_atom_site_fract_x
_atom_site_fract_y
_atom_site_fract_z
_atom_site_U_iso_or_equiv
_atom_site_adp_type
_atom_site_occupancy
_atom_site_site_symmetry_order
_atom_site_calc_flag
_atom_site_refinement_flags_posn
_atom_site_refinement_flags_adp
_atom_site_refinement_flags_occupancy
_atom_site_disorder_assembly
_atom_site_disorder_group
S1 S 0.84372(4) 0.67546(10) 0.69869(4) 0.0256(3) Uani 1 1 d . . . . .
F1 F 0.99249(14) 0.7074(3) 0.57690(14) 0.0510(5) Uani 1 1 d . . . . .
F2 F 0.82199(17) 0.6663(4) 0.48903(13) 0.0532(5) Uani 1 1 d . . . . .
F3 F 0.87653(17) 0.9956(3) 0.56044(16) 0.0530(5) Uani 1 1 d . . . . .
O1 O 0.82672(15) 0.4322(3) 0.69097(16) 0.0407(5) Uani 1 1 d . . . . .
O2 O 0.91564(16) 0.7881(4) 0.78591(14) 0.0428(5) Uani 1 1 d . . . . .
O3 O 0.38572(16) 0.7293(4) 0.53542(15) 0.0398(5) Uani 1 1 d . . . . .
O4 O 0.36232(16) 1.0319(3) 0.63278(16) 0.0409(5) Uani 1 1 d . . . . .
N1 N 0.71755(16) 0.8034(3) 0.68562(15) 0.0232(4) Uani 1 1 d . . . . .
N2 N 0.58889(18) 1.0618(3) 0.71334(16) 0.0295(5) Uani 1 1 d . . . . .
N3 N 0.42163(17) 0.8830(4) 0.60149(14) 0.0275(5) Uani 1 1 d . . . . .
C1 C 0.61611(19) 0.7234(4) 0.62552(16) 0.0238(5) Uani 1 1 d . . . . .
H1 H 0.602570 0.587205 0.581578 0.029 Uiso 1 1 calc R . . . .
C2 C 0.54070(18) 0.8864(4) 0.64447(16) 0.0224(5) Uani 1 1 d . . . . .
C3 C 0.6949(2) 1.0084(4) 0.73713(19) 0.0285(5) Uani 1 1 d . . . . .
H3 H 0.750466 1.097967 0.783924 0.034 Uiso 1 1 calc R . . . .
C4 C 0.8865(2) 0.7689(5) 0.57178(18) 0.0318(5) Uani 1 1 d . . . . .

loop_
_atom_site_aniso_label
_atom_site_aniso_U_11
_atom_site_aniso_U_22
_atom_site_aniso_U_33
_atom_site_aniso_U_23
_atom_site_aniso_U_13
_atom_site_aniso_U_12
S1 0.0245(4) 0.0289(4) 0.0248(4) 0.00361(18) 0.0085(2) -0.00012(18)
F1 0.0352(9) 0.0702(12) 0.0547(10) 0.0144(8) 0.0267(8) 0.0139(8)
F2 0.0599(12) 0.0722(14) 0.0283(9) -0.0078(7) 0.0110(8) 0.0018(9)
F3 0.0680(12) 0.0357(10) 0.0647(11) 0.0169(8) 0.0362(10) 0.0017(8)
O1 0.0366(10) 0.0263(11) 0.0627(13) 0.0104(8) 0.0183(9) 0.0053(7)
O2 0.0308(10) 0.0673(14) 0.0293(9) -0.0059(8) 0.0037(8) -0.0023(9)
O3 0.0365(10) 0.0485(12) 0.0321(9) -0.0121(8) 0.0005(7) 0.0016(8)
O4 0.0358(10) 0.0444(11) 0.0422(10) -0.0061(8) 0.0065(8) 0.0162(8)
N1 0.0251(10) 0.0218(9) 0.0244(9) -0.0020(7) 0.0088(7) -0.0023(7)
N2 0.0356(11) 0.0218(10) 0.0334(10) -0.0064(7) 0.0127(8) -0.0020(8)
N3 0.0320(10) 0.0305(10) 0.0205(9) 0.0009(7) 0.0067(7) 0.0030(8)
C1 0.0275(11) 0.0209(11) 0.0237(10) -0.0034(8) 0.0071(8) -0.0028(8)
C2 0.0281(11) 0.0213(10) 0.0196(9) 0.0001(8) 0.0094(8) -0.0011(8)
C3 0.0330(12) 0.0231(11) 0.0318(11) -0.0077(9) 0.0121(10) -0.0065(9)
C4 0.0331(13) 0.0373(14) 0.0288(11) 0.0035(10) 0.0155(10) 0.0025(10)

loop_
_atom_type_symbol
_atom_type_description
_atom_type_scat_dispersion_real
_atom_type_scat_dispersion_imag
_atom_type_scat_source
C C 0.0148 0.0070 'International Tables Vol C Tables 4.2.6.8 and 6.1.1.4'
H H 0.0000 0.0000 'International Tables Vol C Tables 4.2.6.8 and 6.1.1.4'
F F 0.0599 0.0411 'International Tables Vol C Tables 4.2.6.8 and 6.1.1.4'
N N 0.0253 0.0136 'International Tables Vol C Tables 4.2.6.8 and 6.1.1.4'
O O 0.0412 0.0250 'International Tables Vol C Tables 4.2.6.8 and 6.1.1.4'
S S 0.2924 0.4247 'International Tables Vol C Tables 4.2.6.8 and 6.1.1.4'

loop_
_geom_angle_atom_site_label_1
_geom_angle_atom_site_label_2
_geom_angle_atom_site_label_3
_geom_angle
_geom_angle_site_symmetry_1
_geom_angle_site_symmetry_3
_geom_angle_publ_flag
O1 S1 O2 124.35(12) . . ?
O1 S1 N1 108.01(10) . . ?
O1 S1 C4 106.84(12) . . ?
O2 S1 N1 106.73(11) . . ?
O2 S1 C4 107.47(12) . . ?
N1 S1 C4 101.04(10) . . ?
C1 N1 S1 127.03(16) . . ?
C1 N1 C3 107.34(19) . . ?
C3 N1 S1 125.60(16) . . ?
C3 N2 C2 104.51(18) . . ?
O3 N3 C2 117.36(19) . . ?
O4 N3 O3 124.2(2) . . ?
O4 N3 C2 118.4(2) . . ?
N1 C1 H1 128.3 . . ?
C2 C1 N1 103.33(19) . . ?
C2 C1 H1 128.3 . . ?
N2 C2 N3 121.1(2) . . ?
C1 C2 N2 113.3(2) . . ?
C1 C2 N3 125.7(2) . . ?
N1 C3 H3 124.2 . . ?
N2 C3 N1 111.5(2) . . ?
N2 C3 H3 124.2 . . ?
F1 C4 S1 108.24(16) . . ?
F2 C4 S1 109.15(18) . . ?
F2 C4 F1 110.0(2) . . ?
F2 C4 F3 109.4(2) . . ?
F3 C4 S1 110.25(17) . . ?
F3 C4 F1 109.8(2) . . ?

loop_
_geom_bond_atom_site_label_1
_geom_bond_atom_site_label_2
_geom_bond_distance
_geom_bond_site_symmetry_2
_geom_bond_publ_flag
S1 O1 1.408(2) . ?
S1 O2 1.4116(19) . ?
S1 N1 1.669(2) . ?
S1 C4 1.842(2) . ?
F1 C4 1.316(3) . ?
F2 C4 1.308(3) . ?
F3 C4 1.308(3) . ?
O3 N3 1.227(3) . ?
O4 N3 1.225(3) . ?
N1 C1 1.384(3) . ?
N1 C3 1.392(3) . ?
N2 C2 1.377(3) . ?
N2 C3 1.293(3) . ?
N3 C2 1.434(3) . ?
C1 H1 0.9500 . ?
C1 C2 1.356(3) . ?
C3 H3 0.9500 . ?
